data_2011001
loop_
_publ_author_name
'Gerkin, Roger E.'

_publ_section_title
;
 Hydrogen bonds and C---H&#x00B7;&#x00B7;&#x00B7;O interactions in
 2,2'-dimethoxybiphenyl-5,5'-dimethanol at 150K
;
_journal_issue 6
_journal_name_full 'Acta Crystallographica Section C'
_journal_page_first 677
_journal_page_last 678
_journal_paper_doi 10.1107/S0108270100002900
_journal_volume 56
_journal_year 2000
_chemical_formula_moiety 'C16 H18 O4'
_chemical_formula_sum 'C16 H18 O4'
_chemical_formula_weight 274.32
_chemical_name_common 2,2'-dimethoxybiphenyl-5,5'-dimethanol
_chemical_name_systematic 2,2'-dimethoxybiphenyl-5,5'-dimethanol
_space_group_IT_number 14
_symmetry_cell_setting monoclinic
_symmetry_space_group_name_Hall '-P 2ybc'
_symmetry_space_group_name_H-M 'P 1 21/c 1'
_cell_angle_alpha 90
_cell_angle_beta 107.4730(10)
_cell_angle_gamma 90
_cell_formula_units_Z 4
_cell_length_a 11.4104(2)
_cell_length_b 7.40780(10)
_cell_length_c 16.9198(3)
_cell_measurement_reflns_used 26987
_cell_measurement_temperature 150
_cell_measurement_theta_max 27.48
_cell_measurement_theta_min 1.91
_cell_volume 1364.17(4)
_computing_cell_refinement 'DENZO-SMN (Otwinowski & Minor, 1997)'
_computing_data_collection 'COLLECT (Nonius, 1999)'
_computing_data_reduction DENZO-SMN
_computing_molecular_graphics 'ORTEPII (Johnson, 1976)'
_computing_publication_material 'TEXSAN and PLATON (Spek, 1990)'
_computing_structure_refinement 'TEXSAN (Molecular Structure Corporation, 1992-1997)'
_computing_structure_solution 'SHELXS86 (Sheldrick, 1990)'
_diffrn_ambient_temperature 150
_diffrn_measured_fraction_theta_max .999
_diffrn_measurement_device_type 'Nonius KappaCCD'
_diffrn_measurement_method '\w scans with \k offsets'
_diffrn_radiation_monochromator graphite
_diffrn_radiation_source 'X-ray tube'
_diffrn_radiation_type MoK\a
_diffrn_radiation_wavelength .71073
_diffrn_reflns_av_R_equivalents .042
_diffrn_reflns_limit_h_max 14
_diffrn_reflns_limit_h_min -14
_diffrn_reflns_limit_k_max 9
_diffrn_reflns_limit_k_min -9
_diffrn_reflns_limit_l_max 20
_diffrn_reflns_limit_l_min -21
_diffrn_reflns_number 27579
_diffrn_reflns_theta_max 27.50
_exptl_absorpt_coefficient_mu .095
_exptl_absorpt_correction_type none
_exptl_crystal_colour colorless
_exptl_crystal_density_diffrn 1.336
_exptl_crystal_density_meas ?
_exptl_crystal_description 'cut column'
_exptl_crystal_F_000 584
_exptl_crystal_size_max .27
_exptl_crystal_size_mid .23
_exptl_crystal_size_min .19
_refine_diff_density_max .28
_refine_diff_density_min -.31
_refine_ls_extinction_method none
_refine_ls_goodness_of_fit_ref 1.99
_refine_ls_hydrogen_treatment mixed
_refine_ls_matrix_type full
_refine_ls_number_parameters 189
_refine_ls_number_reflns 3137
_refine_ls_R_factor_gt .046
_refine_ls_shift/su_max <0.001
_refine_ls_structure_factor_coef Fsqd
_refine_ls_weighting_details 'w = 1/[\s^2^~cs~ + (0.026I)^2^]'
_refine_ls_weighting_scheme sigma
_refine_ls_wR_factor_ref .099
_reflns_number_gt 2471
_reflns_number_total 3137
_reflns_threshold_expression I>2\s(I)
_cod_data_source_file fr1262.cif
_cod_data_source_block I
_cod_depositor_comments
;
The following automatic conversions were performed:

'_exptl_crystal_density_meas' value 'not measured' was changed to '?'
- the value is perceived as not measured.

Automatic conversion script
Id: cif_fix_values 3008 2015-01-20 13:52:24Z robertas 
;
_cod_original_sg_symbol_H-M 'P 21/c'
_cod_database_code 2011001
_cod_database_fobs_code 2011001

loop_
_symmetry_equiv_pos_as_xyz
'  +x,  +y,  +z'
'  -x,1/2+y,1/2-z'
'  -x,  -y,  -z'
'  +x,1/2-y,1/2+z'

loop_
_atom_site_label
_atom_site_fract_x
_atom_site_fract_y
_atom_site_fract_z
_atom_site_U_iso_or_equiv
_atom_site_adp_type
_atom_site_calc_flag
_atom_site_calc_attached_atom
_atom_site_refinement_flags
_atom_site_occupancy
O1 .30374(7) .21760(10) .84047(5) .0258(2) Uani d ? . 1.000
O2 -.05028(9) -.32990(10) .93253(6) .0366(3) Uani d ? . 1.000
O3 .43676(7) -.14310(10) .89559(5) .0294(3) Uani d ? . 1.000
O4 .18529(9) -.07920(10) .51018(5) .0313(3) Uani d ? . 1.000
C1 .19210(10) -.0542(2) .81556(7) .0197(3) Uani d ? . 1.000
C2 .20810(10) .1183(2) .85151(7) .0203(3) Uani d ? . 1.000
C3 .12960(10) .1828(2) .89336(8) .0241(3) Uani d ? . 1.000
C4 .03150(10) .0765(2) .89818(7) .0236(3) Uani d ? . 1.000
C5 .00910(10) -.0905(2) .86006(7) .0227(3) Uani d ? . 1.000
C6 .09080(10) -.1545(2) .81941(7) .0216(3) Uani d ? . 1.000
C7 .27650(10) -.1248(2) .77038(7) .0203(3) Uani d ? . 1.000
C8 .39960(10) -.1691(2) .81157(8) .0223(3) Uani d ? . 1.000
C9 .47400(10) -.2376(2) .76727(8) .0257(3) Uani d ? . 1.000
C10 .42800(10) -.2574(2) .68193(8) .0251(4) Uani d ? . 1.000
C11 .30780(10) -.2131(2) .63939(7) .0229(3) Uani d ? . 1.000
C12 .23290(10) -.1495(2) .68524(7) .0211(3) Uani d ? . 1.000
C13 .29990(10) .4082(2) .85129(9) .0343(4) Uani d ? . 1.000
C14 -.09630(10) -.2047(2) .86661(8) .0279(4) Uani d ? . 1.000
C15 .56080(10) -.1891(2) .94011(9) .0382(4) Uani d ? . 1.000
C16 .25910(10) -.2318(2) .54662(8) .0282(4) Uani d ? . 1.000
H1O2 -.109(2) -.405(3) .9370(10) .070(6) Uiso d ? . 1.000
H1O4 .108(2) -.124(2) .4800(10) .071(6) Uiso d ? . 1.000
H3 .1429 .3023 .9194 .029 Uiso c C3 . 1.000
H4 -.0228 .1207 .9292 .028 Uiso c C4 . 1.000
H6 .0763 -.2733 .7928 .026 Uiso c C6 . 1.000
H9 .5590 -.2720 .7962 .031 Uiso c C9 . 1.000
H10 .4818 -.3038 .6511 .030 Uiso c C10 . 1.000
H12 .1467 -.1215 .6563 .025 Uiso c C12 . 1.000
H13C .3127 .4355 .9099 .041 Uiso c C13 . 1.000
H13A .3648 .4655 .8330 .041 Uiso c C13 . 1.000
H13B .2197 .4546 .8183 .041 Uiso c C13 . 1.000
H14A -.1322 -.2699 .8146 .034 Uiso c C14 . 1.000
H14B -.1591 -.1281 .8783 .034 Uiso c C14 . 1.000
H15B .6171 -.1223 .9171 .046 Uiso c C15 . 1.000
H15C .5772 -.1576 .9987 .046 Uiso c C15 . 1.000
H15A .5732 -.3190 .9351 .046 Uiso c C15 . 1.000
H16A .3284 -.2412 .5239 .034 Uiso c C16 . 1.000
H16B .2090 -.3414 .5331 .034 Uiso c C16 . 1.000

loop_
_atom_site_aniso_label
_atom_site_aniso_U_11
_atom_site_aniso_U_22
_atom_site_aniso_U_33
_atom_site_aniso_U_12
_atom_site_aniso_U_13
_atom_site_aniso_U_23
O1 .0250(5) .0190(5) .0381(5) -.0032(4) .0165(4) -.0014(4)
O2 .0368(6) .0409(6) .0312(6) -.0157(5) .0090(4) .0072(4)
O3 .0243(5) .0364(5) .0254(5) .0045(4) .0042(4) .0011(4)
O4 .0373(6) .0288(5) .0297(5) .0091(4) .0128(4) .0015(4)
C1 .0199(6) .0212(6) .0182(6) .0025(5) .0061(5) .0027(5)
C2 .0186(6) .0206(7) .0219(6) -.0018(5) .0063(5) .0031(5)
C3 .0262(7) .0216(7) .0257(7) -.0006(5) .0097(5) -.0014(5)
C4 .0233(6) .0263(7) .0235(7) .0022(5) .0106(5) .0014(5)
C5 .0207(6) .0249(7) .0223(7) .0002(5) .0062(5) .0033(5)
C6 .0229(6) .0195(6) .0227(7) -.0008(5) .0073(5) -.0003(5)
C7 .0212(6) .0160(6) .0264(7) -.0010(5) .0112(5) .0015(5)
C8 .0234(7) .0182(6) .0258(7) -.0022(5) .0080(5) .0008(5)
C9 .0191(6) .0240(7) .0339(8) .0015(5) .0078(5) .0014(6)
C10 .0242(7) .0210(7) .0345(8) .0005(5) .0154(6) -.0015(6)
C11 .0251(7) .0183(6) .0282(7) -.0007(5) .0125(6) -.0006(5)
C12 .0192(6) .0180(6) .0269(7) .0003(5) .0083(5) .0005(5)
C13 .0368(8) .0190(7) .0533(9) -.0036(6) .0228(7) .0007(6)
C14 .0249(7) .0302(7) .0316(8) -.0035(6) .0128(6) .0002(6)
C15 .0287(7) .0448(9) .0351(8) .0069(6) .0006(6) .0019(7)
C16 .0282(7) .0281(7) .0314(8) .0065(6) .0138(6) -.0010(6)

loop_
_atom_type_symbol
_atom_type_scat_dispersion_real
_atom_type_scat_dispersion_imag
_atom_type_scat_source
H 0 0 'Stewart et al. (1965)'
C .003 .002 'Creagh & McAuley (1992)'
O .011 .006 'Creagh & McAuley (1992)'

loop_
_geom_angle_atom_site_label_1
_geom_angle_atom_site_label_2
_geom_angle_atom_site_label_3
_geom_angle
_geom_angle_publ_flag
C2 O1 C13 117.17(9) yes
C14 O2 H1O2 111.0(10) no
C8 O3 C15 117.50(10) yes
C16 O4 H1O4 107.0(10) no
C2 C1 C6 117.90(10) no
C2 C1 C7 121.40(10) no
C6 C1 C7 120.70(10) no
O1 C2 C1 115.70(10) yes
O1 C2 C3 123.20(10) yes
C1 C2 C3 121.10(10) no
C2 C3 C4 119.40(10) no
C2 C3 H3 120.3 no
C4 C3 H3 120.3 no
C3 C4 C5 121.20(10) no
C3 C4 H4 119.4 no
C5 C4 H4 119.4 no
C4 C5 C6 118.50(10) no
C4 C5 C14 120.60(10) no
C6 C5 C14 120.90(10) no
C1 C6 C5 121.90(10) no
C1 C6 H6 119.0 no
C5 C6 H6 119.1 no
C1 C7 C8 122.00(10) no
C1 C7 C12 119.50(10) no
C8 C7 C12 118.50(10) no
O3 C8 C7 115.70(10) yes
O3 C8 C9 124.30(10) yes
C7 C8 C9 120.00(10) no
C8 C9 C10 119.90(10) no
C8 C9 H9 120.0 no
C10 C9 H9 120.0 no
C9 C10 C11 121.50(10) no
C9 C10 H10 119.2 no
C11 C10 H10 119.2 no
C10 C11 C12 117.90(10) no
C10 C11 C16 121.20(10) no
C12 C11 C16 120.90(10) no
C7 C12 C11 122.20(10) no
C7 C12 H12 118.9 no
C11 C12 H12 118.9 no
O1 C13 H13C 109.5 no
O1 C13 H13A 109.5 no
O1 C13 H13B 109.5 no
H13C C13 H13A 109.5 no
H13C C13 H13B 109.5 no
H13A C13 H13B 109.5 no
O2 C14 C5 108.00(10) yes
O2 C14 H14A 109.8 no
O2 C14 H14B 109.8 no
C5 C14 H14A 109.8 no
C5 C14 H14B 109.8 no
H14A C14 H14B 109.5 no
O3 C15 H15B 109.5 no
O3 C15 H15C 109.5 no
O3 C15 H15A 109.5 no
H15B C15 H15C 109.5 no
H15B C15 H15A 109.5 no
H15C C15 H15A 109.5 no
O4 C16 C11 111.20(10) yes
O4 C16 H16A 109.0 no
O4 C16 H16B 109.0 no
C11 C16 H16A 109.1 no
C11 C16 H16B 109.0 no
H16A C16 H16B 109.5 no

loop_
_geom_bond_atom_site_label_1
_geom_bond_atom_site_label_2
_geom_bond_site_symmetry_1
_geom_bond_site_symmetry_2
_geom_bond_distance
_geom_bond_publ_flag
O1 C2 . . 1.3740(10) yes
O1 C13 . . 1.426(2) yes
O2 C14 . . 1.424(2) yes
O2 H1O2 . . .89(2) no
O3 C8 . . 1.3700(10) yes
O3 C15 . . 1.431(2) yes
O4 C16 . . 1.434(2) yes
O4 H1O4 . . .94(2) no
C1 C2 . . 1.403(2) no
C1 C6 . . 1.392(2) no
C1 C7 . . 1.492(2) no
C2 C3 . . 1.384(2) no
C3 C4 . . 1.391(2) no
C3 H3 . . .98 no
C4 C5 . . 1.383(2) no
C4 H4 . . .98 no
C5 C6 . . 1.396(2) no
C5 C14 . . 1.502(2) yes
C6 H6 . . .98 no
C7 C8 . . 1.407(2) no
C7 C12 . . 1.388(2) no
C8 C9 . . 1.387(2) no
C9 C10 . . 1.388(2) no
C9 H9 . . .98 no
C10 C11 . . 1.383(2) no
C10 H10 . . .98 no
C11 C12 . . 1.398(2) no
C11 C16 . . 1.506(2) yes
C12 H12 . . .98 no
C13 H13C . . .98 no
C13 H13A . . .98 no
C13 H13B . . .98 no
C14 H14A . . .98 no
C14 H14B . . .98 no
C15 H15B . . .98 no
C15 H15C . . .98 no
C15 H15A . . .98 no
C16 H16A . . .98 no
C16 H16B . . .98 no

loop_
_geom_hbond_atom_site_label_D
_geom_hbond_atom_site_label_H
_geom_hbond_atom_site_label_A
_geom_hbond_site_symmetry_A
_geom_hbond_distance_DH
_geom_hbond_distance_HA
_geom_hbond_distance_DA
_geom_hbond_angle_DHA
_geom_hbond_publ_flag
O2 H1O2 O4 2_546 .89(2) 1.92(2) 2.7610(10) 157(2) yes
O4 H1O4 O2 4_544 .94(2) 1.77(2) 2.6990(10) 168(2) yes
C10 H10 O1 2_646 .98 2.41 3.2010(10) 137 yes
C3 H3 O4 4_555 .98 2.52 3.4900(10) 170 yes
C12 H12 O2 2_556 .98 2.67 3.380(2) 129 yes
C15 H15C O1 3_657 .98 2.69 3.574(2) 150 yes
C4 H4 O2 3_557 .98 2.72 3.377(2) 125 yes
C14 H14A O1 2_546 .98 2.76 3.637(2) 149 yes
C13 H13C O4 4_555 .98 2.76 3.557(2) 139 yes

loop_
_geom_torsion_atom_site_label_1
_geom_torsion_atom_site_label_2
_geom_torsion_atom_site_label_3
_geom_torsion_atom_site_label_4
_geom_torsion
_geom_torsion_publ_flag
O1 C2 C1 C6 -175.00(10) no
O1 C2 C1 C7 1.6(2) no
O1 C2 C3 C4 176.90(10) no
O2 C14 C5 C4 -96.10(10) no
O2 C14 C5 C6 80.30(10) no
O3 C8 C7 C1 -.1(2) no
O3 C8 C7 C12 -179.40(10) no
O3 C8 C9 C10 -179.40(10) no
O4 C16 C11 C10 -137.30(10) no
O4 C16 C11 C12 42.4(2) no
C1 C2 O1 C13 160.20(10) yes
C1 C2 C3 C4 -1.5(2) no
C1 C6 C5 C4 -.8(2) no
C1 C6 C5 C14 -177.20(10) no
C1 C7 C8 C9 178.70(10) no
C1 C7 C12 C11 179.20(10) no
C2 C1 C6 C5 -2.3(2) no
C2 C1 C7 C8 69.0(2) yes
C2 C1 C7 C12 -111.60(10) yes
C2 C3 C4 C5 -1.7(2) no
C3 C2 O1 C13 -18.3(2) no
C3 C2 C1 C6 3.4(2) no
C3 C2 C1 C7 -180.00(10) no
C3 C4 C5 C6 2.8(2) no
C3 C4 C5 C14 179.30(10) no
C5 C6 C1 C7 -178.90(10) no
C6 C1 C7 C8 -114.50(10) no
C6 C1 C7 C12 64.90(10) no
C7 C8 O3 C15 179.10(10) yes
C7 C8 C9 C10 1.9(2) no
C7 C12 C11 C10 2.1(2) no
C7 C12 C11 C16 -177.60(10) no
C8 C7 C12 C11 -1.4(2) no
C8 C9 C10 C11 -1.1(2) no
C9 C8 O3 C15 .3(2) no
C9 C8 C7 C12 -.7(2) no
C9 C10 C11 C12 -.8(2) no
C9 C10 C11 C16 178.90(10) no

loop_
_cod_related_entry_id
_cod_related_entry_database
_cod_related_entry_code
1 ChemSpider 558084
